data_7151007
loop_
_publ_author_name
'Farran, Daniel'
'Parrot, Isabelle'
'Toupet, Lo\"ic'
'Martinez, Jean'
'Dewynter, Georges'

_publ_section_title
;
 Transannular rearrangement of activated 2,5-diketopiperazines: a key
 route to original scaffolds
;
_journal_issue 21
_journal_name_full 'Organic &amp; Biomolecular Chemistry'
_journal_page_first 3989
_journal_page_last 3996
_journal_paper_doi 10.1039/b810352f
_journal_volume 6
_journal_year 2008
_chemical_formula_sum 'C24 H24 N2 O4'
_chemical_formula_weight 404.45
_chemical_name_systematic
;
?
;
_space_group_IT_number 19
_symmetry_cell_setting orthorhombic
_symmetry_space_group_name_Hall 'P 2ac 2ab'
_symmetry_space_group_name_H-M 'P 21 21 21'
_atom_sites_solution_hydrogens geom
_atom_sites_solution_primary direct
_atom_sites_solution_secondary difmap
_audit_creation_method SHELXL-97
_cell_angle_alpha 90.00
_cell_angle_beta 90.00
_cell_angle_gamma 90.00
_cell_formula_units_Z 4
_cell_length_a 10.4911(5)
_cell_length_b 12.2289(6)
_cell_length_c 16.1319(7)
_cell_measurement_temperature 110(2)
_cell_volume 2069.64(17)
_computing_cell_refinement 'CrysAlis RED, Oxford Diffraction Ltd.,Version 1.171.26'
_computing_data_collection 'CrysAlis CCD, Oxford Diffraction Ltd.,Version 1.171.26'
_computing_data_reduction 'CrysAlis RED, Oxford Diffraction Ltd.,Version 1.171.26'
_computing_molecular_graphics 'PLATON_(Spek, 1998)'
_computing_publication_material 'SHELXL-97 (Sheldrick, 1997)'
_computing_structure_refinement 'SHELXL-97 (Sheldrick, 1997)'
_computing_structure_solution 'SIR-97_(Altomare & al., 1998)'
_diffrn_ambient_temperature 293(2)
_diffrn_detector_area_resol_mean 19.64
_diffrn_measured_fraction_theta_full 0.997
_diffrn_measured_fraction_theta_max 0.997
_diffrn_measurement_device_type 'CCD Saphire 3 Xcalibur'
_diffrn_measurement_method 'omega scan'
_diffrn_radiation_monochromator graphite
_diffrn_radiation_source 'fine-focus sealed tube'
_diffrn_radiation_type MoK\a
_diffrn_radiation_wavelength 0.71069
_diffrn_reflns_av_R_equivalents 0.0229
_diffrn_reflns_av_sigmaI/netI 0.0314
_diffrn_reflns_limit_h_max 13
_diffrn_reflns_limit_h_min -9
_diffrn_reflns_limit_k_max 15
_diffrn_reflns_limit_k_min -15
_diffrn_reflns_limit_l_max 20
_diffrn_reflns_limit_l_min -20
_diffrn_reflns_number 15200
_diffrn_reflns_theta_full 26.99
_diffrn_reflns_theta_max 26.99
_diffrn_reflns_theta_min 2.56
_exptl_absorpt_coefficient_mu 0.089
_exptl_absorpt_correction_type none
_exptl_crystal_colour colourless
_exptl_crystal_density_diffrn 1.298
_exptl_crystal_density_method 'not measured'
_exptl_crystal_description prism
_exptl_crystal_F_000 856
_exptl_crystal_size_max 0.32
_exptl_crystal_size_mid 0.25
_exptl_crystal_size_min 0.25
_refine_diff_density_max 0.202
_refine_diff_density_min -0.150
_refine_diff_density_rms 0.036
_refine_ls_abs_structure_details 'Flack H D (1983), Acta Cryst. A39, 876-881'
_refine_ls_abs_structure_Flack 0.0(6)
_refine_ls_extinction_coef 0.0105(13)
_refine_ls_extinction_expression Fc^*^=kFc[1+0.001xFc^2^\l^3^/sin(2\q)]^-1/4^
_refine_ls_extinction_method SHELXL
_refine_ls_goodness_of_fit_ref 0.724
_refine_ls_hydrogen_treatment constr
_refine_ls_matrix_type full
_refine_ls_number_parameters 272
_refine_ls_number_reflns 4503
_refine_ls_number_restraints 0
_refine_ls_restrained_S_all 0.724
_refine_ls_R_factor_all 0.0351
_refine_ls_R_factor_gt 0.0267
_refine_ls_shift/su_max 0.000
_refine_ls_shift/su_mean 0.000
_refine_ls_structure_factor_coef Fsqd
_refine_ls_weighting_details 'calc w=1/[\s^2^(Fo^2^)+(0.0722P)^2^+0.0000P] where P=(Fo^2^+2Fc^2^)/3'
_refine_ls_weighting_scheme calc
_refine_ls_wR_factor_gt 0.0697
_refine_ls_wR_factor_ref 0.0728
_reflns_number_gt 3815
_reflns_number_total 4503
_reflns_threshold_expression >2sigma(I)
_cod_data_source_file b810352f.txt
_cod_data_source_block df405revu
_cod_depositor_comments
;
The following automatic conversions were performed:
'_symmetry_cell_setting' value 'Orthorhombic' changed to 'orthorhombic'
according to '/home/saulius/struct/CIF-dictionaries/cif_core.dic'
dictionary named 'cif_core.dic' version 2.4.1 from 2010-06-29.

Automatic conversion script
Id: cif_fix_enum 1527 2010-12-29 10:47:43Z saulius 
;
_cod_original_sg_symbol_H-M P212121
_cod_database_code 7151007

loop_
_symmetry_equiv_pos_as_xyz
'x, y, z'
'-x+1/2, -y, z+1/2'
'x+1/2, -y+1/2, -z'
'-x, y+1/2, -z+1/2'

loop_
_atom_site_label
_atom_site_type_symbol
_atom_site_fract_x
_atom_site_fract_y
_atom_site_fract_z
_atom_site_U_iso_or_equiv
_atom_site_adp_type
_atom_site_occupancy
_atom_site_symmetry_multiplicity
_atom_site_calc_flag
_atom_site_refinement_flags
_atom_site_disorder_assembly
_atom_site_disorder_group
O1 O 0.11180(8) -0.55050(8) 0.69276(6) 0.0225(2) Uani 1 1 d . . .
O2 O -0.06876(9) -0.39950(7) 0.93163(5) 0.0211(2) Uani 1 1 d . . .
O3 O 0.25936(8) -0.24598(7) 0.71522(6) 0.0200(2) Uani 1 1 d . . .
O4 O 0.15250(8) -0.59165(7) 0.88262(6) 0.0215(2) Uani 1 1 d . . .
N1 N 0.14769(9) -0.38952(8) 0.76706(6) 0.0169(2) Uani 1 1 d . . .
N2 N -0.04938(10) -0.60221(9) 0.83793(6) 0.0180(2) Uani 1 1 d . . .
H2 H -0.1194 -0.6383 0.8335 0.022 Uiso 1 1 calc R . .
C1 C 0.08431(12) -0.48736(10) 0.74721(8) 0.0172(3) Uani 1 1 d . . .
C2 C -0.03484(12) -0.49508(9) 0.80163(7) 0.0165(3) Uani 1 1 d . . .
C3 C -0.01379(11) -0.40523(10) 0.86637(7) 0.0158(2) Uani 1 1 d . . .
C4 C 0.08293(12) -0.32358(10) 0.83229(8) 0.0167(3) Uani 1 1 d . . .
H4 H 0.0365 -0.2638 0.8054 0.020 Uiso 1 1 calc R . .
C5 C 0.17521(13) -0.27439(10) 0.89607(8) 0.0203(3) Uani 1 1 d . . .
H5 H 0.2364 -0.2295 0.8653 0.024 Uiso 1 1 calc R . .
C6 C 0.25180(13) -0.35952(12) 0.94394(9) 0.0280(3) Uani 1 1 d . . .
H6A H 0.2963 -0.4059 0.9056 0.042 Uiso 1 1 calc R . .
H6B H 0.1951 -0.4030 0.9771 0.042 Uiso 1 1 calc R . .
H6C H 0.3122 -0.3233 0.9793 0.042 Uiso 1 1 calc R . .
C7 C 0.10408(14) -0.19780(11) 0.95550(9) 0.0259(3) Uani 1 1 d . . .
H7A H 0.0570 -0.1447 0.9241 0.039 Uiso 1 1 calc R . .
H7B H 0.1644 -0.1611 0.9906 0.039 Uiso 1 1 calc R . .
H7C H 0.0463 -0.2397 0.9890 0.039 Uiso 1 1 calc R . .
C8 C -0.15131(12) -0.46444(11) 0.74722(8) 0.0191(3) Uani 1 1 d . . .
H8A H -0.1328 -0.3966 0.7185 0.023 Uiso 1 1 calc R . .
H8B H -0.1631 -0.5208 0.7056 0.023 Uiso 1 1 calc R . .
C9 C -0.27337(12) -0.45104(12) 0.79432(8) 0.0231(3) Uani 1 1 d . . .
H9 H -0.3107 -0.5130 0.8173 0.028 Uiso 1 1 calc R . .
C10 C -0.33036(15) -0.35689(14) 0.80493(11) 0.0362(4) Uani 1 1 d . . .
H10A H -0.2951 -0.2936 0.7826 0.043 Uiso 1 1 calc R . .
H10B H -0.4061 -0.3533 0.8348 0.043 Uiso 1 1 calc R . .
C11 C 0.25071(11) -0.34525(10) 0.72272(8) 0.0166(3) Uani 1 1 d . . .
C12 C 0.34938(11) -0.42096(10) 0.69036(8) 0.0176(3) Uani 1 1 d . . .
C13 C 0.41771(12) -0.38806(11) 0.62097(8) 0.0212(3) Uani 1 1 d . . .
H13 H 0.4000 -0.3212 0.5960 0.025 Uiso 1 1 calc R . .
C14 C 0.51249(12) -0.45510(12) 0.58898(8) 0.0244(3) Uani 1 1 d . . .
H14 H 0.5566 -0.4345 0.5415 0.029 Uiso 1 1 calc R . .
C15 C 0.54093(13) -0.55261(12) 0.62819(9) 0.0262(3) Uani 1 1 d . . .
H15 H 0.6040 -0.5977 0.6065 0.031 Uiso 1 1 calc R . .
C16 C 0.47681(12) -0.58402(10) 0.69923(9) 0.0237(3) Uani 1 1 d . . .
H16 H 0.4990 -0.6486 0.7261 0.028 Uiso 1 1 calc R . .
C17 C 0.37922(12) -0.51902(10) 0.73039(8) 0.0195(3) Uani 1 1 d . . .
H17 H 0.3343 -0.5405 0.7773 0.023 Uiso 1 1 calc R . .
C18 C 0.05230(11) -0.64355(10) 0.87931(7) 0.0166(2) Uani 1 1 d . . .
C19 C 0.03728(13) -0.75051(9) 0.92276(7) 0.0164(2) Uani 1 1 d . . .
C20 C -0.08051(12) -0.78752(10) 0.95015(8) 0.0191(3) Uani 1 1 d . . .
H20 H -0.1541 -0.7491 0.9365 0.023 Uiso 1 1 calc R . .
C21 C -0.08874(12) -0.88203(11) 0.99804(9) 0.0223(3) Uani 1 1 d . . .
H21 H -0.1677 -0.9068 1.0163 0.027 Uiso 1 1 calc R . .
C22 C 0.02089(13) -0.93888(11) 1.01827(8) 0.0228(3) Uani 1 1 d . . .
H22 H 0.0155 -1.0013 1.0510 0.027 Uiso 1 1 calc R . .
C23 C 0.13909(12) -0.90339(11) 0.99012(8) 0.0206(3) Uani 1 1 d . . .
H23 H 0.2123 -0.9427 1.0031 0.025 Uiso 1 1 calc R . .
C24 C 0.14764(12) -0.80913(10) 0.94255(7) 0.0177(3) Uani 1 1 d . . .
H24 H 0.2266 -0.7850 0.9238 0.021 Uiso 1 1 calc R . .

loop_
_atom_site_aniso_label
_atom_site_aniso_U_11
_atom_site_aniso_U_22
_atom_site_aniso_U_33
_atom_site_aniso_U_23
_atom_site_aniso_U_13
_atom_site_aniso_U_12
O1 0.0241(5) 0.0212(5) 0.0222(5) -0.0061(4) 0.0015(4) -0.0021(4)
O2 0.0211(4) 0.0245(5) 0.0176(4) 0.0015(4) 0.0006(4) -0.0017(4)
O3 0.0188(4) 0.0156(5) 0.0256(5) 0.0039(3) 0.0020(4) 0.0011(4)
O4 0.0176(4) 0.0201(4) 0.0267(5) 0.0047(4) -0.0038(4) -0.0054(4)
N1 0.0165(5) 0.0141(5) 0.0199(5) -0.0007(4) 0.0023(4) -0.0008(4)
N2 0.0153(5) 0.0158(5) 0.0230(5) 0.0030(4) -0.0016(4) -0.0034(4)
C1 0.0173(6) 0.0151(6) 0.0191(6) 0.0031(5) -0.0026(5) -0.0017(5)
C2 0.0160(6) 0.0155(6) 0.0180(6) 0.0018(5) -0.0024(5) -0.0012(5)
C3 0.0138(6) 0.0157(6) 0.0177(6) 0.0021(5) -0.0032(4) 0.0011(5)
C4 0.0167(6) 0.0155(6) 0.0179(6) -0.0005(5) 0.0014(5) 0.0012(5)
C5 0.0193(6) 0.0175(6) 0.0242(7) -0.0027(5) -0.0002(5) -0.0036(5)
C6 0.0238(7) 0.0272(7) 0.0331(8) -0.0077(6) -0.0112(6) 0.0029(6)
C7 0.0297(7) 0.0210(7) 0.0272(7) -0.0055(6) -0.0016(6) 0.0004(6)
C8 0.0185(6) 0.0197(6) 0.0190(6) 0.0016(5) -0.0042(5) -0.0020(5)
C9 0.0180(6) 0.0273(7) 0.0240(7) 0.0041(6) -0.0060(5) -0.0017(5)
C10 0.0284(8) 0.0373(9) 0.0430(9) 0.0030(7) 0.0006(7) 0.0058(7)
C11 0.0150(6) 0.0183(6) 0.0166(6) 0.0028(5) -0.0015(5) 0.0000(5)
C12 0.0147(6) 0.0172(6) 0.0208(6) -0.0015(5) -0.0015(5) 0.0002(5)
C13 0.0188(6) 0.0225(7) 0.0222(6) 0.0024(5) -0.0011(5) 0.0017(5)
C14 0.0209(7) 0.0309(7) 0.0213(7) 0.0000(6) 0.0026(5) 0.0032(6)
C15 0.0213(7) 0.0276(7) 0.0298(7) -0.0073(6) -0.0020(6) 0.0067(6)
C16 0.0213(6) 0.0167(6) 0.0330(7) -0.0017(5) -0.0061(6) 0.0045(5)
C17 0.0184(6) 0.0168(6) 0.0234(6) 0.0013(5) -0.0019(5) -0.0008(5)
C18 0.0178(6) 0.0156(6) 0.0165(6) -0.0002(5) 0.0003(5) 0.0002(5)
C19 0.0204(6) 0.0148(6) 0.0141(6) -0.0019(5) 0.0004(5) -0.0018(5)
C20 0.0181(6) 0.0185(6) 0.0209(7) -0.0004(5) 0.0006(5) 0.0012(5)
C21 0.0199(6) 0.0201(7) 0.0269(7) 0.0018(5) 0.0051(5) -0.0027(5)
C22 0.0280(7) 0.0155(6) 0.0248(7) 0.0031(5) 0.0031(6) -0.0010(5)
C23 0.0195(6) 0.0177(6) 0.0247(7) -0.0012(5) -0.0019(5) 0.0023(5)
C24 0.0159(6) 0.0180(6) 0.0192(6) -0.0030(5) 0.0000(5) -0.0012(5)

loop_
_atom_type_symbol
_atom_type_description
_atom_type_scat_dispersion_real
_atom_type_scat_dispersion_imag
_atom_type_scat_source
C C 0.0033 0.0016 'International Tables Vol C Tables 4.2.6.8 and 6.1.1.4'
H H 0.0000 0.0000 'International Tables Vol C Tables 4.2.6.8 and 6.1.1.4'
N N 0.0061 0.0033 'International Tables Vol C Tables 4.2.6.8 and 6.1.1.4'
O O 0.0106 0.0060 'International Tables Vol C Tables 4.2.6.8 and 6.1.1.4'

loop_
_geom_angle_atom_site_label_1
_geom_angle_atom_site_label_2
_geom_angle_atom_site_label_3
_geom_angle
_geom_angle_site_symmetry_1
_geom_angle_site_symmetry_3
_geom_angle_publ_flag
C11 N1 C1 125.16(11) . . ?
C11 N1 C4 120.14(10) . . ?
C1 N1 C4 113.95(10) . . ?
C18 N2 C2 117.07(10) . . ?
C18 N2 H2 121.5 . . ?
C2 N2 H2 121.5 . . ?
O1 C1 N1 126.77(12) . . ?
O1 C1 C2 125.05(11) . . ?
N1 C1 C2 107.94(10) . . ?
N2 C2 C3 112.94(10) . . ?
N2 C2 C1 112.03(10) . . ?
C3 C2 C1 103.25(10) . . ?
N2 C2 C8 111.45(10) . . ?
C3 C2 C8 109.04(10) . . ?
C1 C2 C8 107.70(9) . . ?
O2 C3 C4 126.60(11) . . ?
O2 C3 C2 124.72(11) . . ?
C4 C3 C2 108.63(10) . . ?
N1 C4 C3 101.75(10) . . ?
N1 C4 C5 113.45(10) . . ?
C3 C4 C5 115.73(10) . . ?
N1 C4 H4 108.5 . . ?
C3 C4 H4 108.5 . . ?
C5 C4 H4 108.5 . . ?
C6 C5 C7 110.90(11) . . ?
C6 C5 C4 113.83(11) . . ?
C7 C5 C4 110.56(11) . . ?
C6 C5 H5 107.1 . . ?
C7 C5 H5 107.1 . . ?
C4 C5 H5 107.1 . . ?
C5 C6 H6A 109.5 . . ?
C5 C6 H6B 109.5 . . ?
H6A C6 H6B 109.5 . . ?
C5 C6 H6C 109.5 . . ?
H6A C6 H6C 109.5 . . ?
H6B C6 H6C 109.5 . . ?
C5 C7 H7A 109.5 . . ?
C5 C7 H7B 109.5 . . ?
H7A C7 H7B 109.5 . . ?
C5 C7 H7C 109.5 . . ?
H7A C7 H7C 109.5 . . ?
H7B C7 H7C 109.5 . . ?
C9 C8 C2 114.40(10) . . ?
C9 C8 H8A 108.7 . . ?
C2 C8 H8A 108.7 . . ?
C9 C8 H8B 108.7 . . ?
C2 C8 H8B 108.7 . . ?
H8A C8 H8B 107.6 . . ?
C10 C9 C8 123.59(14) . . ?
C10 C9 H9 118.2 . . ?
C8 C9 H9 118.2 . . ?
C9 C10 H10A 120.0 . . ?
C9 C10 H10B 120.0 . . ?
H10A C10 H10B 120.0 . . ?
O3 C11 N1 119.33(11) . . ?
O3 C11 C12 122.19(11) . . ?
N1 C11 C12 118.40(10) . . ?
C17 C12 C13 120.36(12) . . ?
C17 C12 C11 121.95(11) . . ?
C13 C12 C11 117.57(11) . . ?
C14 C13 C12 119.88(12) . . ?
C14 C13 H13 120.1 . . ?
C12 C13 H13 120.1 . . ?
C13 C14 C15 119.60(13) . . ?
C13 C14 H14 120.2 . . ?
C15 C14 H14 120.2 . . ?
C16 C15 C14 120.91(12) . . ?
C16 C15 H15 119.5 . . ?
C14 C15 H15 119.5 . . ?
C15 C16 C17 119.93(12) . . ?
C15 C16 H16 120.0 . . ?
C17 C16 H16 120.0 . . ?
C12 C17 C16 119.24(12) . . ?
C12 C17 H17 120.4 . . ?
C16 C17 H17 120.4 . . ?
O4 C18 N2 120.11(11) . . ?
O4 C18 C19 121.50(11) . . ?
N2 C18 C19 118.35(11) . . ?
C20 C19 C24 119.81(11) . . ?
C20 C19 C18 121.96(11) . . ?
C24 C19 C18 117.97(11) . . ?
C19 C20 C21 120.15(12) . . ?
C19 C20 H20 119.9 . . ?
C21 C20 H20 119.9 . . ?
C22 C21 C20 119.77(12) . . ?
C22 C21 H21 120.1 . . ?
C20 C21 H21 120.1 . . ?
C21 C22 C23 120.52(12) . . ?
C21 C22 H22 119.7 . . ?
C23 C22 H22 119.7 . . ?
C22 C23 C24 119.85(12) . . ?
C22 C23 H23 120.1 . . ?
C24 C23 H23 120.1 . . ?
C19 C24 C23 119.90(11) . . ?
C19 C24 H24 120.1 . . ?
C23 C24 H24 120.1 . . ?

loop_
_geom_bond_atom_site_label_1
_geom_bond_atom_site_label_2
_geom_bond_distance
_geom_bond_site_symmetry_2
_geom_bond_publ_flag
O1 C1 1.2045(16) . ?
O2 C3 1.2024(15) . ?
O3 C11 1.2234(15) . ?
O4 C18 1.2291(15) . ?
N1 C11 1.4046(16) . ?
N1 C1 1.4057(16) . ?
N1 C4 1.4897(16) . ?
N2 C18 1.3561(16) . ?
N2 C2 1.4431(15) . ?
N2 H2 0.8600 . ?
C1 C2 1.5305(18) . ?
C2 C3 1.5319(16) . ?
C2 C8 1.5504(17) . ?
C3 C4 1.5261(17) . ?
C4 C5 1.5356(18) . ?
C4 H4 0.9800 . ?
C5 C6 1.5251(19) . ?
C5 C7 1.5339(19) . ?
C5 H5 0.9800 . ?
C6 H6A 0.9600 . ?
C6 H6B 0.9600 . ?
C6 H6C 0.9600 . ?
C7 H7A 0.9600 . ?
C7 H7B 0.9600 . ?
C7 H7C 0.9600 . ?
C8 C9 1.4979(18) . ?
C8 H8A 0.9700 . ?
C8 H8B 0.9700 . ?
C9 C10 1.309(2) . ?
C9 H9 0.9300 . ?
C10 H10A 0.9300 . ?
C10 H10B 0.9300 . ?
C11 C12 1.4837(17) . ?
C12 C17 1.3976(18) . ?
C12 C13 1.3888(18) . ?
C13 C14 1.3882(18) . ?
C13 H13 0.9300 . ?
C14 C15 1.382(2) . ?
C14 H14 0.9300 . ?
C15 C16 1.383(2) . ?
C15 H15 0.9300 . ?
C16 C17 1.3902(18) . ?
C16 H16 0.9300 . ?
C17 H17 0.9300 . ?
C18 C19 1.4922(17) . ?
C19 C20 1.3883(18) . ?
C19 C24 1.3987(18) . ?
C20 C21 1.3928(19) . ?
C20 H20 0.9300 . ?
C21 C22 1.3830(19) . ?
C21 H21 0.9300 . ?
C22 C23 1.3901(18) . ?
C22 H22 0.9300 . ?
C23 C24 1.3877(19) . ?
C23 H23 0.9300 . ?
C24 H24 0.9300 . ?

loop_
_geom_torsion_atom_site_label_1
_geom_torsion_atom_site_label_2
_geom_torsion_atom_site_label_3
_geom_torsion_atom_site_label_4
_geom_torsion
_geom_torsion_site_symmetry_1
_geom_torsion_site_symmetry_2
_geom_torsion_site_symmetry_3
_geom_torsion_site_symmetry_4
_geom_torsion_publ_flag
C11 N1 C1 O1 4.1(2) . . . . ?
C4 N1 C1 O1 174.16(12) . . . . ?
C11 N1 C1 C2 -170.45(11) . . . . ?
C4 N1 C1 C2 -0.41(13) . . . . ?
C18 N2 C2 C3 -64.04(14) . . . . ?
C18 N2 C2 C1 52.04(14) . . . . ?
C18 N2 C2 C8 172.80(10) . . . . ?
O1 C1 C2 N2 51.13(16) . . . . ?
N1 C1 C2 N2 -134.18(10) . . . . ?
O1 C1 C2 C3 172.94(12) . . . . ?
N1 C1 C2 C3 -12.37(12) . . . . ?
O1 C1 C2 C8 -71.78(15) . . . . ?
N1 C1 C2 C8 102.91(11) . . . . ?
N2 C2 C3 O2 -40.57(17) . . . . ?
C1 C2 C3 O2 -161.76(11) . . . . ?
C8 C2 C3 O2 83.92(14) . . . . ?
N2 C2 C3 C4 141.81(11) . . . . ?
C1 C2 C3 C4 20.61(12) . . . . ?
C8 C2 C3 C4 -93.70(11) . . . . ?
C11 N1 C4 C3 -176.43(10) . . . . ?
C1 N1 C4 C3 12.98(13) . . . . ?
C11 N1 C4 C5 -51.44(14) . . . . ?
C1 N1 C4 C5 137.97(11) . . . . ?
O2 C3 C4 N1 161.96(12) . . . . ?
C2 C3 C4 N1 -20.48(12) . . . . ?
O2 C3 C4 C5 38.50(18) . . . . ?
C2 C3 C4 C5 -143.93(10) . . . . ?
N1 C4 C5 C6 -60.53(14) . . . . ?
C3 C4 C5 C6 56.56(15) . . . . ?
N1 C4 C5 C7 173.87(10) . . . . ?
C3 C4 C5 C7 -69.04(14) . . . . ?
N2 C2 C8 C9 65.77(14) . . . . ?
C3 C2 C8 C9 -59.59(14) . . . . ?
C1 C2 C8 C9 -170.97(11) . . . . ?
C2 C8 C9 C10 110.85(16) . . . . ?
C1 N1 C11 O3 143.78(12) . . . . ?
C4 N1 C11 O3 -25.69(17) . . . . ?
C1 N1 C11 C12 -39.47(17) . . . . ?
C4 N1 C11 C12 151.06(11) . . . . ?
O3 C11 C12 C17 146.48(13) . . . . ?
N1 C11 C12 C17 -30.17(17) . . . . ?
O3 C11 C12 C13 -29.63(18) . . . . ?
N1 C11 C12 C13 153.72(11) . . . . ?
C17 C12 C13 C14 2.81(19) . . . . ?
C11 C12 C13 C14 178.99(12) . . . . ?
C12 C13 C14 C15 -2.1(2) . . . . ?
C13 C14 C15 C16 -0.4(2) . . . . ?
C14 C15 C16 C17 2.3(2) . . . . ?
C13 C12 C17 C16 -0.95(18) . . . . ?
C11 C12 C17 C16 -176.96(11) . . . . ?
C15 C16 C17 C12 -1.60(19) . . . . ?
C2 N2 C18 O4 -2.12(17) . . . . ?
C2 N2 C18 C19 175.62(10) . . . . ?
O4 C18 C19 C20 152.10(12) . . . . ?
N2 C18 C19 C20 -25.61(17) . . . . ?
O4 C18 C19 C24 -21.99(17) . . . . ?
N2 C18 C19 C24 160.30(11) . . . . ?
C24 C19 C20 C21 0.78(18) . . . . ?
C18 C19 C20 C21 -173.20(12) . . . . ?
C19 C20 C21 C22 0.0(2) . . . . ?
C20 C21 C22 C23 -1.0(2) . . . . ?
C21 C22 C23 C24 1.1(2) . . . . ?
C20 C19 C24 C23 -0.64(18) . . . . ?
C18 C19 C24 C23 173.58(11) . . . . ?
C22 C23 C24 C19 -0.31(19) . . . . ?

loop_
_cod_related_entry_id
_cod_related_entry_database
_cod_related_entry_code
1 ChemSpider 25939000
